data_7008386
loop_
_publ_author_name
'Garcia, Felipe'
'Goodman, Jonathan M.'
'Kowenicki, Richard A.'
'McPartlin, Mary'
'Riera, Lucia'
'Silva, Maria A.'
'Wirsing, Andreas'
'Wright, Dominic S.'

_publ_section_title
;
 Selection of the cis and trans phosph(III)azane macrocycles
 [{P(mu-NtBu)}2(1-Y-2-NH-C6H4)]2(Y=O, S).
;
_journal_issue 10
_journal_name_full 'Dalton transactions (Cambridge, England : 2003)'
_journal_page_first 1764
_journal_page_last 1773
_journal_paper_doi 10.1039/b502200b
_journal_year 2005
_chemical_formula_moiety 'C20 H30 N4 O2 P2'
_chemical_formula_sum 'C20 H30 N4 O2 P2'
_chemical_formula_weight 420.42
_space_group_IT_number 2
_symmetry_cell_setting triclinic
_symmetry_space_group_name_Hall '-P 1'
_symmetry_space_group_name_H-M 'P -1'
_atom_sites_solution_hydrogens geom
_atom_sites_solution_primary direct
_atom_sites_solution_secondary difmap
_audit_creation_method SHELXL-97
_cell_angle_alpha 103.49(3)
_cell_angle_beta 96.66(3)
_cell_angle_gamma 91.07(3)
_cell_formula_units_Z 4
_cell_length_a 11.308(2)
_cell_length_b 13.578(3)
_cell_length_c 15.342(3)
_cell_measurement_reflns_used 18595
_cell_measurement_temperature 180(2)
_cell_measurement_theta_max 27.48
_cell_measurement_theta_min 1.00
_cell_volume 2272.6(9)
_computing_cell_refinement 'HKL Scalepack (Otwinowski & Minor 1997)'
_computing_data_collection 'Collect (Nonius B.V. 1998)'
_computing_data_reduction
;
HKL Denzo and Scalepack (Otwinowski & Minor 1997)
;
_computing_publication_material 'SHELXL-97 (Sheldrick 1997)'
_computing_structure_refinement 'SHELXL-97 (Sheldrick 1997)'
_computing_structure_solution 'SIR-92 (Altomare et al. 1994)'
_diffrn_ambient_temperature 180(2)
_diffrn_measured_fraction_theta_full 0.995
_diffrn_measured_fraction_theta_max 0.995
_diffrn_measurement_device_type 'Nonius Kappa CCD'
_diffrn_measurement_method 'Thin slice \w and \f scans'
_diffrn_radiation_source 'fine-focus sealed tube'
_diffrn_radiation_type MoK\a
_diffrn_radiation_wavelength 0.71073
_diffrn_reflns_av_R_equivalents 0.0768
_diffrn_reflns_av_sigmaI/netI 0.0736
_diffrn_reflns_limit_h_max 12
_diffrn_reflns_limit_h_min -12
_diffrn_reflns_limit_k_max 14
_diffrn_reflns_limit_k_min -14
_diffrn_reflns_limit_l_max 16
_diffrn_reflns_limit_l_min -16
_diffrn_reflns_number 19081
_diffrn_reflns_theta_full 23.00
_diffrn_reflns_theta_max 23.00
_diffrn_reflns_theta_min 3.55
_exptl_absorpt_coefficient_mu 0.213
_exptl_absorpt_correction_T_max 0.972
_exptl_absorpt_correction_T_min 0.838
_exptl_absorpt_correction_type multi-scan
_exptl_absorpt_process_details
;
multi-scan from symmetry-related measurements
Sortav (Blessing 1995)
;
_exptl_crystal_colour colourless
_exptl_crystal_density_diffrn 1.229
_exptl_crystal_density_method 'not measured'
_exptl_crystal_description blocks
_exptl_crystal_F_000 896
_exptl_crystal_size_max 0.28
_exptl_crystal_size_mid 0.25
_exptl_crystal_size_min 0.16
_refine_diff_density_max 0.607
_refine_diff_density_min -0.518
_refine_diff_density_rms 0.160
_refine_ls_extinction_coef 0.016(2)
_refine_ls_extinction_expression Fc^*^=kFc[1+0.001xFc^2^\l^3^/sin(2\q)]^-1/4^
_refine_ls_extinction_method SHELXL
_refine_ls_goodness_of_fit_ref 1.064
_refine_ls_hydrogen_treatment mixed
_refine_ls_matrix_type full
_refine_ls_number_parameters 550
_refine_ls_number_reflns 6291
_refine_ls_number_restraints 2
_refine_ls_restrained_S_all 1.065
_refine_ls_R_factor_all 0.0886
_refine_ls_R_factor_gt 0.0523
_refine_ls_shift/su_max 0.010
_refine_ls_shift/su_mean 0.002
_refine_ls_structure_factor_coef Fsqd
_refine_ls_weighting_details 'calc w=1/[\s^2^(Fo^2^)+(0.1058P)^2^+0.0000P] where P=(Fo^2^+2Fc^2^)/3'
_refine_ls_weighting_scheme calc
_refine_ls_wR_factor_gt 0.1427
_refine_ls_wR_factor_ref 0.1642
_reflns_number_gt 4645
_reflns_number_total 6291
_reflns_threshold_expression >2sigma(I)
_cod_data_source_file b502200b.txt
_cod_data_source_block 3
_cod_original_cell_volume 2272.5(8)
_cod_original_sg_symbol_H-M P-1
_cod_database_code 7008386

loop_
_symmetry_equiv_pos_as_xyz
'x, y, z'
'-x, -y, -z'

loop_
_atom_site_label
_atom_site_type_symbol
_atom_site_fract_x
_atom_site_fract_y
_atom_site_fract_z
_atom_site_U_iso_or_equiv
_atom_site_adp_type
_atom_site_occupancy
_atom_site_symmetry_multiplicity
_atom_site_calc_flag
_atom_site_refinement_flags
_atom_site_disorder_assembly
_atom_site_disorder_group
P1 P 0.97506(7) 0.74387(6) 0.24133(6) 0.0335(3) Uani 1 1 d . . .
N1 N 0.8533(2) 0.67294(19) 0.18173(17) 0.0330(6) Uani 1 1 d . . .
C1 C 0.8413(3) 0.5674(3) 0.1266(2) 0.0429(9) Uani 1 1 d . . .
C11 C 0.8083(6) 0.5653(4) 0.0296(3) 0.120(2) Uani 1 1 d . . .
H11A H 0.7357 0.6024 0.0225 0.179 Uiso 1 1 calc R . .
H11B H 0.7941 0.4948 -0.0050 0.179 Uiso 1 1 calc R . .
H11C H 0.8733 0.5972 0.0074 0.179 Uiso 1 1 calc R . .
C12 C 0.7466(5) 0.5138(3) 0.1636(5) 0.120(2) Uani 1 1 d . . .
H12A H 0.7623 0.5294 0.2297 0.180 Uiso 1 1 calc R . .
H12B H 0.7484 0.4404 0.1395 0.180 Uiso 1 1 calc R . .
H12C H 0.6680 0.5369 0.1455 0.180 Uiso 1 1 calc R . .
C13 C 0.9550(4) 0.5143(3) 0.1387(3) 0.0825(15) Uani 1 1 d . . .
H13A H 1.0197 0.5505 0.1200 0.124 Uiso 1 1 calc R . .
H13B H 0.9454 0.4447 0.1017 0.124 Uiso 1 1 calc R . .
H13C H 0.9742 0.5132 0.2024 0.124 Uiso 1 1 calc R . .
P2 P 0.76543(7) 0.77031(6) 0.16876(6) 0.0320(3) Uani 1 1 d . . .
N2 N 0.8756(2) 0.83812(18) 0.24521(18) 0.0318(6) Uani 1 1 d . . .
C2 C 0.9066(3) 0.9477(2) 0.2528(2) 0.0419(9) Uani 1 1 d . . .
C21 C 0.9502(4) 0.9616(3) 0.1661(3) 0.0625(12) Uani 1 1 d . . .
H21A H 1.0205 0.9217 0.1547 0.094 Uiso 1 1 calc R . .
H21B H 0.9713 1.0335 0.1723 0.094 Uiso 1 1 calc R . .
H21C H 0.8870 0.9387 0.1156 0.094 Uiso 1 1 calc R . .
C22 C 1.0018(4) 0.9839(3) 0.3324(3) 0.0718(14) Uani 1 1 d . . .
H22A H 0.9696 0.9799 0.3882 0.108 Uiso 1 1 calc R . .
H22B H 1.0271 1.0542 0.3358 0.108 Uiso 1 1 calc R . .
H22C H 1.0703 0.9409 0.3248 0.108 Uiso 1 1 calc R . .
C23 C 0.7921(4) 1.0038(3) 0.2680(3) 0.0627(11) Uani 1 1 d . . .
H23A H 0.7325 0.9803 0.2151 0.094 Uiso 1 1 calc R . .
H23B H 0.8091 1.0768 0.2774 0.094 Uiso 1 1 calc R . .
H23C H 0.7614 0.9903 0.3215 0.094 Uiso 1 1 calc R . .
O1 O 0.99329(18) 0.72111(16) 0.34312(14) 0.0351(6) Uani 1 1 d . . .
C31 C 0.9057(3) 0.7046(2) 0.3965(2) 0.0324(8) Uani 1 1 d . . .
C32 C 0.8341(3) 0.7799(3) 0.4336(2) 0.0424(9) Uani 1 1 d . . .
H32 H 0.8398 0.8447 0.4205 0.051 Uiso 1 1 calc R . .
C33 C 0.7533(3) 0.7613(3) 0.4904(2) 0.0520(10) Uani 1 1 d . . .
H33 H 0.7046 0.8134 0.5170 0.062 Uiso 1 1 calc R . .
C34 C 0.7448(3) 0.6663(3) 0.5076(2) 0.0473(10) Uani 1 1 d . . .
H34 H 0.6876 0.6523 0.5444 0.057 Uiso 1 1 calc R . .
C35 C 0.8184(3) 0.5915(3) 0.4720(2) 0.0440(9) Uani 1 1 d . . .
H35 H 0.8115 0.5266 0.4848 0.053 Uiso 1 1 calc R . .
C36 C 0.9023(3) 0.6097(2) 0.4177(2) 0.0359(8) Uani 1 1 d . . .
N3 N 0.9859(3) 0.5407(3) 0.3890(2) 0.0539(9) Uani 1 1 d . . .
H3NA H 1.031(3) 0.555(3) 0.352(3) 0.048(11) Uiso 1 1 d . . .
H3NB H 0.968(3) 0.477(3) 0.388(2) 0.043(10) Uiso 1 1 d . . .
O2 O 0.65908(18) 0.76084(17) 0.23282(14) 0.0376(6) Uani 1 1 d . . .
C41 C 0.5383(3) 0.7585(2) 0.2014(2) 0.0321(8) Uani 1 1 d . . .
C42 C 0.4923(3) 0.7278(3) 0.1111(2) 0.0398(8) Uani 1 1 d . . .
H42 H 0.5441 0.7101 0.0659 0.048 Uiso 1 1 calc R . .
C43 C 0.3690(3) 0.7230(3) 0.0871(3) 0.0453(9) Uani 1 1 d . . .
H43 H 0.3368 0.7025 0.0253 0.054 Uiso 1 1 calc R . .
C44 C 0.2946(3) 0.7477(3) 0.1521(3) 0.0484(10) Uani 1 1 d . . .
H44 H 0.2108 0.7439 0.1353 0.058 Uiso 1 1 calc R . .
C45 C 0.3406(3) 0.7783(3) 0.2425(3) 0.0437(9) Uani 1 1 d . . .
H45 H 0.2880 0.7954 0.2871 0.052 Uiso 1 1 calc R . .
C46 C 0.4635(3) 0.7842(2) 0.2685(2) 0.0325(8) Uani 1 1 d . . .
N4 N 0.5120(3) 0.8175(2) 0.3584(2) 0.0426(7) Uani 1 1 d D . .
H4NA H 0.582(2) 0.799(3) 0.373(2) 0.046(11) Uiso 1 1 d D . .
H4NB H 0.463(3) 0.809(2) 0.398(2) 0.032(9) Uiso 1 1 d . . .
P5 P 1.26786(7) 0.28292(6) 0.17998(6) 0.0326(3) Uani 1 1 d . . .
N5 N 1.3674(2) 0.19333(19) 0.19294(17) 0.0321(6) Uani 1 1 d . . .
C5 C 1.3720(3) 0.0892(2) 0.1361(2) 0.0393(8) Uani 1 1 d . . .
C51 C 1.2700(4) 0.0266(3) 0.1566(4) 0.0831(16) Uani 1 1 d . . .
H51A H 1.2767 0.0313 0.2217 0.125 Uiso 1 1 calc R . .
H51B H 1.2740 -0.0445 0.1243 0.125 Uiso 1 1 calc R . .
H51C H 1.1938 0.0526 0.1368 0.125 Uiso 1 1 calc R . .
C52 C 1.3600(6) 0.0912(4) 0.0381(3) 0.106(2) Uani 1 1 d . . .
H52A H 1.2858 0.1229 0.0225 0.159 Uiso 1 1 calc R . .
H52B H 1.3584 0.0217 0.0010 0.159 Uiso 1 1 calc R . .
H52C H 1.4279 0.1304 0.0268 0.159 Uiso 1 1 calc R . .
C53 C 1.4891(3) 0.0451(3) 0.1630(3) 0.0514(10) Uani 1 1 d . . .
H53A H 1.5555 0.0885 0.1553 0.077 Uiso 1 1 calc R . .
H53B H 1.4934 -0.0232 0.1248 0.077 Uiso 1 1 calc R . .
H53C H 1.4941 0.0416 0.2264 0.077 Uiso 1 1 calc R . .
P6 P 1.47534(7) 0.27037(6) 0.26379(6) 0.0312(3) Uani 1 1 d . . .
N6 N 1.3651(2) 0.35541(18) 0.26560(18) 0.0316(6) Uani 1 1 d . . .
C6 C 1.3830(3) 0.4674(2) 0.2808(2) 0.0397(9) Uani 1 1 d . . .
C63 C 1.2629(3) 0.5126(3) 0.2979(3) 0.0556(10) Uani 1 1 d . . .
H63A H 1.2038 0.4854 0.2453 0.083 Uiso 1 1 calc R . .
H63B H 1.2708 0.5865 0.3081 0.083 Uiso 1 1 calc R . .
H63C H 1.2370 0.4948 0.3513 0.083 Uiso 1 1 calc R . .
C61 C 1.4233(4) 0.4935(3) 0.1972(3) 0.0600(11) Uani 1 1 d . . .
H61A H 1.4967 0.4592 0.1833 0.090 Uiso 1 1 calc R . .
H61B H 1.4382 0.5670 0.2085 0.090 Uiso 1 1 calc R . .
H61C H 1.3609 0.4711 0.1459 0.090 Uiso 1 1 calc R . .
C62 C 1.4745(4) 0.5050(3) 0.3618(3) 0.0665(13) Uani 1 1 d . . .
H62A H 1.4490 0.4841 0.4139 0.100 Uiso 1 1 calc R . .
H62B H 1.4830 0.5791 0.3751 0.100 Uiso 1 1 calc R . .
H62C H 1.5513 0.4762 0.3491 0.100 Uiso 1 1 calc R . .
O5 O 1.15732(18) 0.25591(17) 0.23430(14) 0.0371(6) Uani 1 1 d . . .
C71 C 1.0388(3) 0.2472(2) 0.1942(2) 0.0335(8) Uani 1 1 d . . .
C72 C 1.0061(3) 0.2156(2) 0.1024(2) 0.0395(8) Uani 1 1 d . . .
H72 H 1.0651 0.2015 0.0624 0.047 Uiso 1 1 calc R . .
C73 C 0.8855(3) 0.2045(3) 0.0688(3) 0.0505(10) Uani 1 1 d . . .
H73 H 0.8622 0.1833 0.0055 0.061 Uiso 1 1 calc R . .
C74 C 0.8005(3) 0.2239(3) 0.1262(3) 0.0525(11) Uani 1 1 d . . .
H74 H 0.7185 0.2163 0.1028 0.063 Uiso 1 1 calc R . .
C75 C 0.8338(3) 0.2547(3) 0.2183(3) 0.0452(9) Uani 1 1 d . . .
H75 H 0.7741 0.2679 0.2577 0.054 Uiso 1 1 calc R . .
C76 C 0.9539(3) 0.2669(2) 0.2546(2) 0.0329(8) Uani 1 1 d . . .
N7 N 0.9879(3) 0.3006(2) 0.3466(2) 0.0429(8) Uani 1 1 d . . .
H7NA H 1.059(4) 0.287(3) 0.362(3) 0.057(13) Uiso 1 1 d . . .
H7NB H 0.938(3) 0.286(2) 0.378(2) 0.022(9) Uiso 1 1 d . . .
O6 O 1.46820(17) 0.23825(16) 0.36202(14) 0.0346(6) Uani 1 1 d . . .
C81 C 1.5728(3) 0.2183(2) 0.4121(2) 0.0322(8) Uani 1 1 d . . .
C82 C 1.6654(3) 0.2891(3) 0.4427(2) 0.0381(8) Uani 1 1 d . . .
H82 H 1.6603 0.3540 0.4295 0.046 Uiso 1 1 calc R . .
C83 C 1.7673(3) 0.2658(3) 0.4932(2) 0.0447(9) Uani 1 1 d . . .
H83 H 1.8320 0.3144 0.5145 0.054 Uiso 1 1 calc R . .
C84 C 1.7726(3) 0.1713(3) 0.5115(2) 0.0458(9) Uani 1 1 d . . .
H84 H 1.8421 0.1545 0.5452 0.055 Uiso 1 1 calc R . .
C85 C 1.6789(3) 0.1008(3) 0.4820(2) 0.0390(8) Uani 1 1 d . . .
H85 H 1.6841 0.0365 0.4963 0.047 Uiso 1 1 calc R . .
C86 C 1.5765(3) 0.1225(2) 0.4313(2) 0.0320(8) Uani 1 1 d . . .
N8 N 1.4782(3) 0.0546(2) 0.4055(2) 0.0435(8) Uani 1 1 d D . .
H8NA H 1.426(3) 0.070(2) 0.368(2) 0.037(10) Uiso 1 1 d . . .
H8NB H 1.492(4) -0.0145(16) 0.392(3) 0.078(14) Uiso 1 1 d D . .

loop_
_atom_site_aniso_label
_atom_site_aniso_U_11
_atom_site_aniso_U_22
_atom_site_aniso_U_33
_atom_site_aniso_U_23
_atom_site_aniso_U_13
_atom_site_aniso_U_12
P1 0.0288(5) 0.0334(5) 0.0409(5) 0.0141(4) 0.0044(4) 0.0025(4)
N1 0.0337(15) 0.0309(15) 0.0335(15) 0.0070(13) 0.0017(12) 0.0050(11)
C1 0.045(2) 0.0341(19) 0.044(2) -0.0003(17) 0.0024(17) 0.0046(16)
C11 0.222(7) 0.071(3) 0.046(3) -0.010(3) -0.025(4) 0.065(4)
C12 0.105(4) 0.039(3) 0.205(7) -0.019(3) 0.081(5) -0.019(3)
C13 0.089(3) 0.048(3) 0.092(4) -0.011(2) -0.016(3) 0.034(2)
P2 0.0306(5) 0.0336(5) 0.0337(5) 0.0121(4) 0.0032(4) 0.0039(4)
N2 0.0289(15) 0.0261(14) 0.0419(16) 0.0120(13) 0.0021(12) 0.0006(11)
C2 0.049(2) 0.0264(17) 0.053(2) 0.0160(17) 0.0046(18) 0.0021(15)
C21 0.071(3) 0.048(2) 0.079(3) 0.029(2) 0.023(2) 0.000(2)
C22 0.080(3) 0.039(2) 0.087(3) 0.017(2) -0.024(3) -0.019(2)
C23 0.070(3) 0.035(2) 0.088(3) 0.018(2) 0.018(2) 0.0117(19)
O1 0.0316(12) 0.0363(12) 0.0385(13) 0.0134(11) -0.0007(10) 0.0041(9)
C31 0.0285(18) 0.0381(19) 0.0286(17) 0.0075(16) -0.0041(14) 0.0018(14)
C32 0.046(2) 0.042(2) 0.040(2) 0.0124(17) -0.0012(17) 0.0132(16)
C33 0.046(2) 0.074(3) 0.038(2) 0.018(2) 0.0052(18) 0.024(2)
C34 0.039(2) 0.068(3) 0.040(2) 0.023(2) 0.0053(17) 0.0037(18)
C35 0.050(2) 0.046(2) 0.040(2) 0.0186(18) 0.0035(17) 0.0009(17)
C36 0.038(2) 0.0351(19) 0.0333(18) 0.0092(16) -0.0022(15) 0.0040(15)
N3 0.064(2) 0.042(2) 0.066(2) 0.0248(19) 0.0233(19) 0.0140(17)
O2 0.0280(13) 0.0517(14) 0.0347(13) 0.0142(11) 0.0018(10) 0.0032(10)
C41 0.0271(19) 0.0264(17) 0.043(2) 0.0114(16) -0.0022(16) 0.0012(13)
C42 0.037(2) 0.043(2) 0.041(2) 0.0134(17) 0.0022(16) 0.0008(15)
C43 0.046(2) 0.045(2) 0.043(2) 0.0148(18) -0.0089(18) -0.0064(17)
C44 0.030(2) 0.052(2) 0.066(3) 0.025(2) -0.0064(19) -0.0009(17)
C45 0.033(2) 0.044(2) 0.059(2) 0.0174(19) 0.0135(18) 0.0094(16)
C46 0.0325(19) 0.0254(17) 0.041(2) 0.0098(15) 0.0050(15) 0.0019(13)
N4 0.041(2) 0.0469(18) 0.0401(19) 0.0097(15) 0.0078(17) 0.0083(15)
P5 0.0291(5) 0.0343(5) 0.0347(5) 0.0111(4) -0.0011(4) 0.0020(4)
N5 0.0271(15) 0.0333(15) 0.0337(15) 0.0052(13) 0.0003(12) 0.0022(11)
C5 0.046(2) 0.0307(18) 0.036(2) -0.0008(16) 0.0013(16) 0.0083(15)
C51 0.049(3) 0.040(2) 0.150(5) 0.003(3) 0.011(3) -0.0062(19)
C52 0.177(6) 0.092(4) 0.039(3) -0.002(3) -0.002(3) 0.076(4)
C53 0.057(2) 0.043(2) 0.051(2) 0.0018(19) 0.0091(19) 0.0181(18)
P6 0.0276(5) 0.0323(5) 0.0348(5) 0.0112(4) 0.0024(4) 0.0024(4)
N6 0.0269(15) 0.0261(14) 0.0420(16) 0.0116(13) -0.0025(12) 0.0012(11)
C6 0.040(2) 0.0254(17) 0.054(2) 0.0119(17) 0.0001(17) 0.0002(15)
C63 0.057(2) 0.035(2) 0.076(3) 0.013(2) 0.012(2) 0.0121(17)
C61 0.070(3) 0.038(2) 0.080(3) 0.024(2) 0.023(2) -0.0034(19)
C62 0.075(3) 0.032(2) 0.081(3) 0.007(2) -0.023(2) -0.0081(19)
O5 0.0265(13) 0.0492(14) 0.0367(13) 0.0154(11) -0.0024(10) 0.0014(10)
C71 0.0279(19) 0.0253(17) 0.047(2) 0.0133(16) -0.0045(16) 0.0008(13)
C72 0.037(2) 0.040(2) 0.042(2) 0.0141(17) -0.0036(16) -0.0013(15)
C73 0.051(3) 0.048(2) 0.049(2) 0.019(2) -0.019(2) -0.0139(18)
C74 0.033(2) 0.057(2) 0.072(3) 0.033(2) -0.011(2) -0.0087(18)
C75 0.033(2) 0.043(2) 0.065(3) 0.024(2) 0.0063(18) 0.0062(16)
C76 0.0302(19) 0.0251(17) 0.044(2) 0.0126(16) -0.0012(16) 0.0022(13)
N7 0.036(2) 0.0461(19) 0.047(2) 0.0113(16) 0.0083(17) 0.0028(15)
O6 0.0296(12) 0.0418(13) 0.0359(13) 0.0162(11) 0.0029(10) 0.0078(10)
C81 0.0319(19) 0.0394(19) 0.0243(17) 0.0066(15) 0.0003(14) 0.0095(15)
C82 0.040(2) 0.0373(19) 0.0353(19) 0.0075(16) 0.0025(16) 0.0010(16)
C83 0.035(2) 0.057(2) 0.038(2) 0.0046(19) -0.0017(17) -0.0029(17)
C84 0.039(2) 0.065(3) 0.0323(19) 0.0123(19) -0.0032(16) 0.0122(19)
C85 0.045(2) 0.042(2) 0.0323(19) 0.0139(17) 0.0032(16) 0.0128(17)
C86 0.0352(19) 0.0344(18) 0.0264(17) 0.0071(15) 0.0044(14) 0.0024(15)
N8 0.0437(19) 0.0420(19) 0.0462(19) 0.0173(17) -0.0022(15) 0.0000(15)

loop_
_atom_type_symbol
_atom_type_description
_atom_type_scat_dispersion_real
_atom_type_scat_dispersion_imag
_atom_type_scat_source
C C 0.0033 0.0016 'International Tables Vol C Tables 4.2.6.8 and 6.1.1.4'
H H 0.0000 0.0000 'International Tables Vol C Tables 4.2.6.8 and 6.1.1.4'
N N 0.0061 0.0033 'International Tables Vol C Tables 4.2.6.8 and 6.1.1.4'
O O 0.0106 0.0060 'International Tables Vol C Tables 4.2.6.8 and 6.1.1.4'
P P 0.1023 0.0942 'International Tables Vol C Tables 4.2.6.8 and 6.1.1.4'

loop_
_geom_angle_atom_site_label_1
_geom_angle_atom_site_label_2
_geom_angle_atom_site_label_3
_geom_angle
_geom_angle_site_symmetry_1
_geom_angle_site_symmetry_3
_geom_angle_publ_flag
O1 P1 N1 107.82(12) . . ?
O1 P1 N2 106.52(12) . . ?
N1 P1 N2 81.14(12) . . ?
O1 P1 P2 119.80(9) . . ?
N1 P1 P2 41.08(8) . . ?
N2 P1 P2 41.03(9) . . ?
C1 N1 P2 127.1(2) . . ?
C1 N1 P1 131.0(2) . . ?
P2 N1 P1 97.77(14) . . ?
N1 C1 C11 110.7(3) . . ?
N1 C1 C13 110.6(3) . . ?
C11 C1 C13 109.9(4) . . ?
N1 C1 C12 106.3(3) . . ?
C11 C1 C12 111.9(5) . . ?
C13 C1 C12 107.3(4) . . ?
O2 P2 N2 102.17(12) . . ?
O2 P2 N1 102.93(12) . . ?
N2 P2 N1 81.60(12) . . ?
O2 P2 P1 113.67(8) . . ?
N2 P2 P1 41.44(9) . . ?
N1 P2 P1 41.14(9) . . ?
C2 N2 P2 123.5(2) . . ?
C2 N2 P1 125.7(2) . . ?
P2 N2 P1 97.53(14) . . ?
N2 C2 C22 108.4(3) . . ?
N2 C2 C21 110.3(3) . . ?
C22 C2 C21 110.7(3) . . ?
N2 C2 C23 106.4(3) . . ?
C22 C2 C23 110.9(3) . . ?
C21 C2 C23 110.0(3) . . ?
C31 O1 P1 128.41(18) . . ?
C32 C31 C36 121.1(3) . . ?
C32 C31 O1 122.3(3) . . ?
C36 C31 O1 116.3(3) . . ?
C31 C32 C33 120.1(3) . . ?
C34 C33 C32 119.2(3) . . ?
C35 C34 C33 120.7(3) . . ?
C34 C35 C36 120.9(3) . . ?
N3 C36 C35 122.5(3) . . ?
N3 C36 C31 119.5(3) . . ?
C35 C36 C31 117.9(3) . . ?
C41 O2 P2 122.72(19) . . ?
C42 C41 O2 123.9(3) . . ?
C42 C41 C46 121.1(3) . . ?
O2 C41 C46 114.9(3) . . ?
C41 C42 C43 119.3(3) . . ?
C44 C43 C42 120.3(3) . . ?
C43 C44 C45 120.4(3) . . ?
C44 C45 C46 120.6(3) . . ?
N4 C46 C41 120.0(3) . . ?
N4 C46 C45 121.7(3) . . ?
C41 C46 C45 118.3(3) . . ?
O5 P5 N5 103.12(12) . . ?
O5 P5 N6 102.31(12) . . ?
N5 P5 N6 81.39(12) . . ?
O5 P5 P6 113.24(8) . . ?
N5 P5 P6 40.82(9) . . ?
N6 P5 P6 41.39(9) . . ?
C5 N5 P6 130.7(2) . . ?
C5 N5 P5 128.4(2) . . ?
P6 N5 P5 98.22(13) . . ?
N5 C5 C52 110.1(3) . . ?
N5 C5 C53 109.1(3) . . ?
C52 C5 C53 110.5(3) . . ?
N5 C5 C51 106.7(3) . . ?
C52 C5 C51 111.4(4) . . ?
C53 C5 C51 108.9(3) . . ?
O6 P6 N5 102.91(12) . . ?
O6 P6 N6 101.15(12) . . ?
N5 P6 N6 81.45(12) . . ?
O6 P6 P5 112.33(8) . . ?
N5 P6 P5 40.96(8) . . ?
N6 P6 P5 41.30(9) . . ?
C6 N6 P5 123.61(19) . . ?
C6 N6 P6 126.0(2) . . ?
P5 N6 P6 97.30(14) . . ?
N6 C6 C62 108.7(2) . . ?
N6 C6 C61 109.9(3) . . ?
C62 C6 C61 110.8(3) . . ?
N6 C6 C63 106.9(3) . . ?
C62 C6 C63 110.7(3) . . ?
C61 C6 C63 109.8(3) . . ?
C71 O5 P5 121.27(19) . . ?
C72 C71 C76 121.6(3) . . ?
C72 C71 O5 123.2(3) . . ?
C76 C71 O5 115.1(3) . . ?
C71 C72 C73 119.2(3) . . ?
C74 C73 C72 120.4(4) . . ?
C73 C74 C75 120.1(3) . . ?
C74 C75 C76 121.2(3) . . ?
N7 C76 C71 121.0(3) . . ?
N7 C76 C75 121.4(3) . . ?
C71 C76 C75 117.5(3) . . ?
C81 O6 P6 119.78(18) . . ?
C82 C81 C86 121.6(3) . . ?
C82 C81 O6 122.2(3) . . ?
C86 C81 O6 116.2(3) . . ?
C81 C82 C83 119.9(3) . . ?
C84 C83 C82 119.0(3) . . ?
C85 C84 C83 121.0(3) . . ?
C84 C85 C86 120.9(3) . . ?
N8 C86 C85 121.6(3) . . ?
N8 C86 C81 120.7(3) . . ?
C85 C86 C81 117.5(3) . . ?

loop_
_geom_bond_atom_site_label_1
_geom_bond_atom_site_label_2
_geom_bond_distance
_geom_bond_site_symmetry_2
_geom_bond_publ_flag
P1 O1 1.652(2) . ?
P1 N1 1.705(3) . ?
P1 N2 1.714(2) . ?
P1 P2 2.5678(13) . ?
N1 C1 1.479(4) . ?
N1 P2 1.703(2) . ?
C1 C11 1.485(5) . ?
C1 C13 1.499(5) . ?
C1 C12 1.517(6) . ?
P2 O2 1.660(2) . ?
P2 N2 1.700(3) . ?
N2 C2 1.496(4) . ?
C2 C22 1.512(5) . ?
C2 C21 1.521(5) . ?
C2 C23 1.528(5) . ?
O1 C31 1.403(4) . ?
C31 C32 1.375(4) . ?
C31 C36 1.401(4) . ?
C32 C33 1.391(5) . ?
C33 C34 1.379(5) . ?
C34 C35 1.379(5) . ?
C35 C36 1.388(5) . ?
C36 N3 1.379(4) . ?
O2 C41 1.392(4) . ?
C41 C42 1.385(5) . ?
C41 C46 1.393(5) . ?
C42 C43 1.396(5) . ?
C43 C44 1.365(5) . ?
C44 C45 1.386(5) . ?
C45 C46 1.397(4) . ?
C46 N4 1.390(4) . ?
P5 O5 1.661(2) . ?
P5 N5 1.702(2) . ?
P5 N6 1.710(3) . ?
P5 P6 2.5698(13) . ?
N5 C5 1.484(4) . ?
N5 P6 1.697(3) . ?
C5 C52 1.501(5) . ?
C5 C53 1.516(5) . ?
C5 C51 1.524(5) . ?
P6 O6 1.674(2) . ?
P6 N6 1.713(2) . ?
N6 C6 1.490(4) . ?
C6 C62 1.504(5) . ?
C6 C61 1.523(5) . ?
C6 C63 1.526(5) . ?
O5 C71 1.399(4) . ?
C71 C72 1.377(5) . ?
C71 C76 1.396(5) . ?
C72 C73 1.393(5) . ?
C73 C74 1.367(5) . ?
C74 C75 1.381(5) . ?
C75 C76 1.398(5) . ?
C76 N7 1.384(5) . ?
O6 C81 1.400(4) . ?
C81 C82 1.371(5) . ?
C81 C86 1.400(4) . ?
C82 C83 1.396(4) . ?
C83 C84 1.378(5) . ?
C84 C85 1.376(5) . ?
C85 C86 1.394(4) . ?
C86 N8 1.389(4) . ?

loop_
_geom_torsion_atom_site_label_1
_geom_torsion_atom_site_label_2
_geom_torsion_atom_site_label_3
_geom_torsion_atom_site_label_4
_geom_torsion
_geom_torsion_site_symmetry_1
_geom_torsion_site_symmetry_2
_geom_torsion_site_symmetry_3
_geom_torsion_site_symmetry_4
_geom_torsion_publ_flag
O1 P1 N1 C1 -86.9(3) . . . . ?
N2 P1 N1 C1 168.5(3) . . . . ?
P2 P1 N1 C1 158.0(3) . . . . ?
O1 P1 N1 P2 115.19(12) . . . . ?
N2 P1 N1 P2 10.59(12) . . . . ?
P2 N1 C1 C11 39.5(5) . . . . ?
P1 N1 C1 C11 -112.7(4) . . . . ?
P2 N1 C1 C13 161.6(3) . . . . ?
P1 N1 C1 C13 9.4(5) . . . . ?
P2 N1 C1 C12 -82.2(4) . . . . ?
P1 N1 C1 C12 125.7(4) . . . . ?
C1 N1 P2 O2 89.5(3) . . . . ?
P1 N1 P2 O2 -111.31(13) . . . . ?
C1 N1 P2 N2 -169.9(3) . . . . ?
P1 N1 P2 N2 -10.66(12) . . . . ?
C1 N1 P2 P1 -159.2(3) . . . . ?
O1 P1 P2 O2 -0.59(14) . . . . ?
N1 P1 P2 O2 82.50(16) . . . . ?
N2 P1 P2 O2 -81.44(16) . . . . ?
O1 P1 P2 N2 80.85(16) . . . . ?
N1 P1 P2 N2 163.94(18) . . . . ?
O1 P1 P2 N1 -83.09(16) . . . . ?
N2 P1 P2 N1 -163.94(18) . . . . ?
O2 P2 N2 C2 -105.4(2) . . . . ?
N1 P2 N2 C2 153.1(3) . . . . ?
P1 P2 N2 C2 142.5(3) . . . . ?
O2 P2 N2 P1 112.11(12) . . . . ?
N1 P2 N2 P1 10.60(12) . . . . ?
O1 P1 N2 C2 102.0(3) . . . . ?
N1 P1 N2 C2 -152.0(3) . . . . ?
P2 P1 N2 C2 -141.4(3) . . . . ?
O1 P1 N2 P2 -116.67(12) . . . . ?
N1 P1 N2 P2 -10.60(12) . . . . ?
P2 N2 C2 C22 175.7(3) . . . . ?
P1 N2 C2 C22 -52.3(4) . . . . ?
P2 N2 C2 C21 -63.0(3) . . . . ?
P1 N2 C2 C21 69.1(3) . . . . ?
P2 N2 C2 C23 56.3(4) . . . . ?
P1 N2 C2 C23 -171.7(2) . . . . ?
N1 P1 O1 C31 -37.1(3) . . . . ?
N2 P1 O1 C31 48.7(3) . . . . ?
P2 P1 O1 C31 6.2(3) . . . . ?
P1 O1 C31 C32 -68.3(4) . . . . ?
P1 O1 C31 C36 117.7(3) . . . . ?
C36 C31 C32 C33 -2.5(5) . . . . ?
O1 C31 C32 C33 -176.2(3) . . . . ?
C31 C32 C33 C34 -1.1(5) . . . . ?
C32 C33 C34 C35 2.5(5) . . . . ?
C33 C34 C35 C36 -0.3(5) . . . . ?
C34 C35 C36 N3 172.7(3) . . . . ?
C34 C35 C36 C31 -3.2(5) . . . . ?
C32 C31 C36 N3 -171.4(3) . . . . ?
O1 C31 C36 N3 2.6(4) . . . . ?
C32 C31 C36 C35 4.6(5) . . . . ?
O1 C31 C36 C35 178.7(3) . . . . ?
N2 P2 O2 C41 147.2(2) . . . . ?
N1 P2 O2 C41 -128.8(2) . . . . ?
P1 P2 O2 C41 -170.82(19) . . . . ?
P2 O2 C41 C42 24.1(4) . . . . ?
P2 O2 C41 C46 -159.5(2) . . . . ?
O2 C41 C42 C43 176.5(3) . . . . ?
C46 C41 C42 C43 0.4(5) . . . . ?
C41 C42 C43 C44 -0.5(5) . . . . ?
C42 C43 C44 C45 0.4(5) . . . . ?
C43 C44 C45 C46 -0.1(5) . . . . ?
C42 C41 C46 N4 -178.2(3) . . . . ?
O2 C41 C46 N4 5.3(4) . . . . ?
C42 C41 C46 C45 -0.1(4) . . . . ?
O2 C41 C46 C45 -176.6(2) . . . . ?
C44 C45 C46 N4 178.1(3) . . . . ?
C44 C45 C46 C41 0.0(5) . . . . ?
O5 P5 N5 C5 86.7(3) . . . . ?
N6 P5 N5 C5 -172.6(3) . . . . ?
P6 P5 N5 C5 -162.9(3) . . . . ?
O5 P5 N5 P6 -110.48(13) . . . . ?
N6 P5 N5 P6 -9.76(12) . . . . ?
P6 N5 C5 C52 -109.6(4) . . . . ?
P5 N5 C5 C52 47.8(4) . . . . ?
P6 N5 C5 C53 11.8(4) . . . . ?
P5 N5 C5 C53 169.2(2) . . . . ?
P6 N5 C5 C51 129.3(3) . . . . ?
P5 N5 C5 C51 -73.3(4) . . . . ?
C5 N5 P6 O6 -88.4(3) . . . . ?
P5 N5 P6 O6 109.30(12) . . . . ?
C5 N5 P6 N6 172.0(3) . . . . ?
P5 N5 P6 N6 9.74(12) . . . . ?
C5 N5 P6 P5 162.3(3) . . . . ?
O5 P5 P6 O6 -0.83(13) . . . . ?
N5 P5 P6 O6 -83.99(16) . . . . ?
N6 P5 P6 O6 81.33(15) . . . . ?
O5 P5 P6 N5 83.16(16) . . . . ?
N6 P5 P6 N5 165.32(18) . . . . ?
O5 P5 P6 N6 -82.16(16) . . . . ?
N5 P5 P6 N6 -165.32(18) . . . . ?
O5 P5 N6 C6 -105.8(2) . . . . ?
N5 P5 N6 C6 152.5(3) . . . . ?
P6 P5 N6 C6 142.9(3) . . . . ?
O5 P5 N6 P6 111.30(12) . . . . ?
N5 P5 N6 P6 9.64(12) . . . . ?
O6 P6 N6 C6 107.2(3) . . . . ?
N5 P6 N6 C6 -151.3(3) . . . . ?
P5 P6 N6 C6 -141.6(3) . . . . ?
O6 P6 N6 P5 -111.24(12) . . . . ?
N5 P6 N6 P5 -9.67(12) . . . . ?
P5 N6 C6 C62 179.9(3) . . . . ?
P6 N6 C6 C62 -47.8(4) . . . . ?
P5 N6 C6 C61 -58.7(3) . . . . ?
P6 N6 C6 C61 73.6(3) . . . . ?
P5 N6 C6 C63 60.4(3) . . . . ?
P6 N6 C6 C63 -167.3(2) . . . . ?
N5 P5 O5 C71 -130.6(2) . . . . ?
N6 P5 O5 C71 145.5(2) . . . . ?
P6 P5 O5 C71 -172.43(19) . . . . ?
P5 O5 C71 C72 29.6(4) . . . . ?
P5 O5 C71 C76 -154.2(2) . . . . ?
C76 C71 C72 C73 1.0(5) . . . . ?
O5 C71 C72 C73 177.0(3) . . . . ?
C71 C72 C73 C74 -0.5(5) . . . . ?
C72 C73 C74 C75 0.0(5) . . . . ?
C73 C74 C75 C76 0.2(5) . . . . ?
C72 C71 C76 N7 -178.7(3) . . . . ?
O5 C71 C76 N7 5.0(4) . . . . ?
C72 C71 C76 C75 -0.8(4) . . . . ?
O5 C71 C76 C75 -177.1(2) . . . . ?
C74 C75 C76 N7 178.1(3) . . . . ?
C74 C75 C76 C71 0.3(5) . . . . ?
N5 P6 O6 C81 131.8(2) . . . . ?
N6 P6 O6 C81 -144.6(2) . . . . ?
P5 P6 O6 C81 173.7(2) . . . . ?
P6 O6 C81 C82 59.2(4) . . . . ?
P6 O6 C81 C86 -122.3(2) . . . . ?
C86 C81 C82 C83 0.9(5) . . . . ?
O6 C81 C82 C83 179.3(3) . . . . ?
C81 C82 C83 C84 -0.1(5) . . . . ?
C82 C83 C84 C85 -0.9(5) . . . . ?
C83 C84 C85 C86 1.0(5) . . . . ?
C84 C85 C86 N8 -176.1(3) . . . . ?
C84 C85 C86 C81 -0.2(5) . . . . ?
C82 C81 C86 N8 175.2(3) . . . . ?
O6 C81 C86 N8 -3.3(4) . . . . ?
C82 C81 C86 C85 -0.8(5) . . . . ?
O6 C81 C86 C85 -179.3(3) . . . . ?
